data_7110429
loop_
_publ_author_name
'Clague, Nicholas P.'
'Crane, Jonathan D.'
'Sinn, Ekkehard'
'Young, Nigel A.'
'Clegg, William'
'Clegg, William'
'Coles, Simon J.'
'Teat, Simon J.'
'Moreton, David J.'

_publ_section_title
;
 An insight into ion-transport by calixarenes; the structure of the
 dipotassium complex of p-tert-butylcalix[8]arene crystallised from a
 protogenic, coordinating solvent [ethanol/diethylcarbonate (10:1)]
;
_journal_issue 4
_journal_name_full 'Chemical Communications'
_journal_page_first 379
_journal_paper_doi 10.1039/a809401b
_journal_year 1999
_chemical_formula_sum 'C104 H148.66 K2 O16.66'
_chemical_formula_weight 1743.73
_chemical_name_systematic
;
 ?
;
_space_group_IT_number 14
_symmetry_cell_setting monoclinic
_symmetry_space_group_name_Hall '-P 2yn'
_symmetry_space_group_name_H-M 'P 1 21/n 1'
_atom_sites_solution_hydrogens mixed
_atom_sites_solution_primary direct
_atom_sites_solution_secondary difmap
_audit_creation_method SHELXL-97
_cell_angle_alpha 90.00
_cell_angle_beta 105.827(2)
_cell_angle_gamma 90.00
_cell_formula_units_Z 2
_cell_length_a 16.1867(3)
_cell_length_b 12.1515(2)
_cell_length_c 26.4092(4)
_cell_measurement_reflns_used 16470
_cell_measurement_temperature 160(2)
_cell_measurement_theta_max 26.78
_cell_measurement_theta_min 1.79
_cell_volume 4997.57(15)
_computing_cell_refinement 'local programs'
_computing_data_collection 'Siemens SMART'
_computing_data_reduction 'Siemens SAINT'
_computing_molecular_graphics 'Siemens SHELXTL'
_computing_publication_material 'SHELXTL and local programs'
_computing_structure_refinement 'Siemens SHELXTL'
_computing_structure_solution 'Siemens SHELXTL'
_diffrn_ambient_temperature 160(2)
_diffrn_measured_fraction_theta_full 0.995
_diffrn_measured_fraction_theta_max 0.901
_diffrn_measurement_device_type 'Siemens SMART CCD diffractometer'
_diffrn_measurement_method '\w rotation with narrow frames'
_diffrn_radiation_monochromator 'Silicon 111'
_diffrn_radiation_source 'Daresbury SRS Station 9.8'
_diffrn_radiation_type Synchrotron
_diffrn_radiation_wavelength 0.68790
_diffrn_reflns_av_R_equivalents 0.0372
_diffrn_reflns_av_sigmaI/netI 0.0526
_diffrn_reflns_limit_h_max 17
_diffrn_reflns_limit_h_min -20
_diffrn_reflns_limit_k_max 15
_diffrn_reflns_limit_k_min -12
_diffrn_reflns_limit_l_max 34
_diffrn_reflns_limit_l_min -34
_diffrn_reflns_number 25725
_diffrn_reflns_theta_full 25.00
_diffrn_reflns_theta_max 26.99
_diffrn_reflns_theta_min 1.80
_diffrn_standards_decay_% 10
_diffrn_standards_number 0
_exptl_absorpt_coefficient_mu 0.157
_exptl_absorpt_correction_type none
_exptl_crystal_colour colourless
_exptl_crystal_density_diffrn 1.159
_exptl_crystal_density_method 'not measured'
_exptl_crystal_description block
_exptl_crystal_F_000 1888
_exptl_crystal_size_max 0.10
_exptl_crystal_size_mid 0.05
_exptl_crystal_size_min 0.03
_refine_diff_density_max 1.229
_refine_diff_density_min -0.779
_refine_diff_density_rms 0.097
_refine_ls_extinction_method none
_refine_ls_goodness_of_fit_ref 1.060
_refine_ls_hydrogen_treatment mixed
_refine_ls_matrix_type full
_refine_ls_number_parameters 649
_refine_ls_number_reflns 10828
_refine_ls_number_restraints 110
_refine_ls_restrained_S_all 1.078
_refine_ls_R_factor_all 0.1014
_refine_ls_R_factor_gt 0.0802
_refine_ls_shift/su_max 0.909
_refine_ls_shift/su_mean 0.018
_refine_ls_structure_factor_coef Fsqd
_refine_ls_weighting_details 'calc w=1/[\s^2^(Fo^2^)+(0.1865P)^2^+0.0000P] where P=(Fo^2^+2Fc^2^)/3'
_refine_ls_weighting_scheme calc
_refine_ls_wR_factor_gt 0.2475
_refine_ls_wR_factor_ref 0.2642
_reflns_number_gt 7613
_reflns_number_total 10828
_reflns_threshold_expression >2sigma(I)
_cod_data_source_file 809401bsup1.cif
_cod_data_source_block hull4
_cod_original_sg_symbol_H-M P2(1)/n
_cod_database_code 7110429

loop_
_symmetry_equiv_pos_as_xyz
'x, y, z'
'-x+1/2, y+1/2, -z+1/2'
'-x, -y, -z'
'x-1/2, -y-1/2, z-1/2'

loop_
_atom_site_label
_atom_site_type_symbol
_atom_site_fract_x
_atom_site_fract_y
_atom_site_fract_z
_atom_site_U_iso_or_equiv
_atom_site_adp_type
_atom_site_occupancy
_atom_site_symmetry_multiplicity
_atom_site_calc_flag
_atom_site_refinement_flags
_atom_site_disorder_assembly
_atom_site_disorder_group
K1 K 0.05956(4) 1.08936(5) 0.94600(3) 0.0377(2) Uani 1 1 d . . .
O1 O 0.06799(11) 1.08033(16) 1.05886(8) 0.0267(4) Uani 1 1 d D . .
H1O H 0.049(2) 1.108(3) 1.0755(13) 0.035(10) Uiso 1 1 d D . .
O2 O 0.16871(13) 0.91943(16) 0.94542(8) 0.0295(4) Uani 1 1 d D C .
H2O H 0.151(3) 0.905(3) 0.9203(12) 0.056(14) Uiso 1 1 d D . .
O3 O 0.11331(11) 0.86398(14) 0.85076(7) 0.0239(4) Uani 1 1 d . C .
O4 O -0.02027(12) 0.80064(16) 0.87098(8) 0.0289(4) Uani 1 1 d D C .
H4O H 0.020(3) 0.798(6) 0.867(3) 0.18(3) Uiso 1 1 d D . .
C1 C 0.19080(15) 1.2024(2) 1.08146(9) 0.0222(5) Uani 1 1 d . . .
C2 C 0.27916(16) 1.2137(2) 1.09128(10) 0.0268(5) Uani 1 1 d . C .
H2 H 0.3041 1.2842 1.1005 0.032 Uiso 1 1 calc R . .
C3 C 0.33207(16) 1.1266(2) 1.08813(11) 0.0299(6) Uani 1 1 d . . .
C4 C 0.29371(16) 1.0261(2) 1.07329(10) 0.0278(6) Uani 1 1 d . C .
H4 H 0.3288 0.9655 1.0698 0.033 Uiso 1 1 calc R . .
C5 C 0.20596(15) 1.0098(2) 1.06322(9) 0.0231(5) Uani 1 1 d . C .
C6 C 0.15509(15) 1.0988(2) 1.06839(9) 0.0220(5) Uani 1 1 d . C .
C7 C 0.43004(18) 1.1395(3) 1.10033(14) 0.0446(8) Uani 1 1 d DU A .
C8 C 0.4731(4) 1.0467(7) 1.1399(4) 0.083(2) Uani 0.691(7) 1 d PDU A 1
H8A H 0.4522 0.9747 1.1251 0.124 Uiso 0.691(7) 1 calc PR A 1
H8B H 0.4585 1.0572 1.1733 0.124 Uiso 0.691(7) 1 calc PR A 1
H8C H 0.5356 1.0501 1.1462 0.124 Uiso 0.691(7) 1 calc PR A 1
C9 C 0.4565(4) 1.1151(9) 1.0501(3) 0.094(3) Uani 0.691(7) 1 d PDU A 1
H9A H 0.4328 1.0439 1.0358 0.141 Uiso 0.691(7) 1 calc PR A 1
H9B H 0.5193 1.1128 1.0583 0.141 Uiso 0.691(7) 1 calc PR A 1
H9C H 0.4344 1.1730 1.0241 0.141 Uiso 0.691(7) 1 calc PR A 1
C10 C 0.4643(5) 1.2413(7) 1.1269(6) 0.124(5) Uani 0.691(7) 1 d PDU A 1
H10A H 0.5268 1.2423 1.1333 0.186 Uiso 0.691(7) 1 calc PR A 1
H10B H 0.4499 1.2459 1.1606 0.186 Uiso 0.691(7) 1 calc PR A 1
H10C H 0.4392 1.3042 1.1048 0.186 Uiso 0.691(7) 1 calc PR A 1
C8A C 0.4769(7) 1.0425(9) 1.0934(8) 0.073(5) Uani 0.309(7) 1 d PDU A 2
H8A1 H 0.4479 1.0072 1.0599 0.110 Uiso 0.309(7) 1 calc PR A 2
H8A2 H 0.4795 0.9911 1.1223 0.110 Uiso 0.309(7) 1 calc PR A 2
H8A3 H 0.5353 1.0632 1.0932 0.110 Uiso 0.309(7) 1 calc PR A 2
C9A C 0.4458(5) 1.2350(10) 1.0615(5) 0.049(3) Uani 0.309(7) 1 d PDU A 2
H9A1 H 0.4282 1.2086 1.0251 0.073 Uiso 0.309(7) 1 calc PR A 2
H9A2 H 0.5069 1.2544 1.0710 0.073 Uiso 0.309(7) 1 calc PR A 2
H9A3 H 0.4119 1.3001 1.0649 0.073 Uiso 0.309(7) 1 calc PR A 2
C10A C 0.4601(9) 1.1949(18) 1.1517(5) 0.082(6) Uani 0.309(7) 1 d PDU A 2
H10D H 0.4313 1.2663 1.1502 0.123 Uiso 0.309(7) 1 calc PR A 2
H10E H 0.5223 1.2061 1.1601 0.123 Uiso 0.309(7) 1 calc PR A 2
H10F H 0.4466 1.1492 1.1789 0.123 Uiso 0.309(7) 1 calc PR A 2
C11 C 0.16664(16) 0.8975(2) 1.04879(10) 0.0260(5) Uani 1 1 d . . .
H11A H 0.1583 0.8614 1.0807 0.031 Uiso 1 1 calc R C .
H11B H 0.1096 0.9058 1.0231 0.031 Uiso 1 1 calc R . .
C12 C 0.22277(16) 0.8261(2) 1.02533(10) 0.0248(5) Uani 1 1 d . C .
C13 C 0.27855(16) 0.7521(2) 1.05554(10) 0.0271(5) Uani 1 1 d . . .
H13 H 0.2770 0.7401 1.0908 0.032 Uiso 1 1 calc R C .
C14 C 0.33758(17) 0.6935(2) 1.03635(11) 0.0296(6) Uani 1 1 d . C .
C15 C 0.33773(16) 0.7139(2) 0.98474(10) 0.0257(5) Uani 1 1 d . . .
H15 H 0.3774 0.6752 0.9707 0.031 Uiso 1 1 calc R C .
C16 C 0.28268(15) 0.7879(2) 0.95302(10) 0.0231(5) Uani 1 1 d . C .
C17 C 0.22383(15) 0.84458(19) 0.97355(10) 0.0223(5) Uani 1 1 d . . .
C18 C 0.3994(2) 0.6140(3) 1.07307(13) 0.0451(8) Uani 1 1 d . . .
C19 C 0.4477(3) 0.6753(4) 1.12280(17) 0.0737(13) Uani 1 1 d . C .
H19A H 0.4064 0.7076 1.1396 0.111 Uiso 1 1 calc R . .
H19B H 0.4826 0.7338 1.1135 0.111 Uiso 1 1 calc R . .
H19C H 0.4851 0.6238 1.1472 0.111 Uiso 1 1 calc R . .
C20 C 0.3464(3) 0.5258(3) 1.09021(19) 0.0743(13) Uani 1 1 d . C .
H20A H 0.3052 0.5605 1.1064 0.111 Uiso 1 1 calc R . .
H20B H 0.3844 0.4770 1.1158 0.111 Uiso 1 1 calc R . .
H20C H 0.3153 0.4829 1.0595 0.111 Uiso 1 1 calc R . .
C21 C 0.4629(3) 0.5662(4) 1.04843(16) 0.0630(11) Uani 1 1 d . C .
H21A H 0.4963 0.6254 1.0384 0.094 Uiso 1 1 calc R . .
H21B H 0.4329 0.5244 1.0170 0.094 Uiso 1 1 calc R . .
H21C H 0.5015 0.5170 1.0735 0.094 Uiso 1 1 calc R . .
C22 C 0.28916(15) 0.8111(2) 0.89802(10) 0.0251(5) Uani 1 1 d . . .
H22A H 0.3493 0.7985 0.8973 0.030 Uiso 1 1 calc R C .
H22B H 0.2762 0.8899 0.8902 0.030 Uiso 1 1 calc R . .
C23 C 0.23088(15) 0.7433(2) 0.85462(9) 0.0219(5) Uani 1 1 d . C .
C24 C 0.26194(15) 0.6502(2) 0.83610(10) 0.0264(5) Uani 1 1 d . . .
H24 H 0.3200 0.6295 0.8513 0.032 Uiso 1 1 calc R C .
C25 C 0.21150(16) 0.5857(2) 0.79623(10) 0.0283(6) Uani 1 1 d . A .
C26 C 0.12707(16) 0.6198(2) 0.77474(10) 0.0257(5) Uani 1 1 d . . .
H26 H 0.0911 0.5777 0.7471 0.031 Uiso 1 1 calc R C .
C27 C 0.09374(15) 0.7124(2) 0.79210(9) 0.0220(5) Uani 1 1 d . C .
C28 C 0.14602(15) 0.7747(2) 0.83271(9) 0.0220(5) Uani 1 1 d . . .
C29 C 0.24653(19) 0.4837(3) 0.77462(12) 0.0421(7) Uani 1 1 d D . .
C30 C 0.1912(3) 0.3857(4) 0.7768(2) 0.0507(15) Uani 0.691(7) 1 d PD A 1
H30A H 0.1314 0.4025 0.7582 0.076 Uiso 0.838(7) 1 calc PR B 1
H30B H 0.1953 0.3679 0.8136 0.076 Uiso 0.838(7) 1 calc PR B 1
H30C H 0.2108 0.3226 0.7600 0.076 Uiso 0.838(7) 1 calc PR B 1
C31 C 0.2419(3) 0.5094(4) 0.71600(16) 0.0610(14) Uani 0.838(7) 1 d PD A 1
H31A H 0.2779 0.5735 0.7144 0.092 Uiso 0.838(7) 1 calc PR B 1
H31B H 0.1824 0.5251 0.6965 0.092 Uiso 0.838(7) 1 calc PR B 1
H31C H 0.2627 0.4457 0.7003 0.092 Uiso 0.838(7) 1 calc PR B 1
C32 C 0.3388(3) 0.4617(4) 0.8025(2) 0.0633(16) Uani 0.838(7) 1 d PD A 1
H32A H 0.3732 0.5270 0.8003 0.095 Uiso 0.838(7) 1 calc PR B 1
H32B H 0.3594 0.3991 0.7859 0.095 Uiso 0.838(7) 1 calc PR B 1
H32C H 0.3442 0.4447 0.8395 0.095 Uiso 0.838(7) 1 calc PR B 1
C30A C 0.3264(12) 0.5021(19) 0.7586(9) 0.056(6) Uiso 0.162(7) 1 d PD A 2
C31A C 0.2740(13) 0.3984(16) 0.8253(7) 0.047(6) Uiso 0.162(7) 1 d PD A 2
C32A C 0.1830(12) 0.4124(17) 0.7364(8) 0.053(6) Uiso 0.162(7) 1 d PD A 2
C33 C 0.00240(15) 0.7473(2) 0.76723(9) 0.0248(5) Uani 1 1 d . . .
H33A H -0.0125 0.7294 0.7292 0.030 Uiso 1 1 calc R C .
H33B H -0.0014 0.8282 0.7704 0.030 Uiso 1 1 calc R . .
C34 C -0.06345(14) 0.6946(2) 0.79071(10) 0.0227(5) Uani 1 1 d . C .
C35 C -0.12028(16) 0.6180(2) 0.76192(10) 0.0298(6) Uani 1 1 d . . .
H35 H -0.1155 0.5984 0.7280 0.036 Uiso 1 1 calc R C .
C36 C -0.18375(17) 0.5685(2) 0.77992(11) 0.0347(6) Uani 1 1 d . C .
C37 C -0.18699(16) 0.5963(2) 0.83025(11) 0.0287(6) Uani 1 1 d . . .
H37 H -0.2290 0.5624 0.8441 0.034 Uiso 1 1 calc R C .
C38 C -0.13091(15) 0.6717(2) 0.86097(10) 0.0228(5) Uani 1 1 d . C .
C39 C -0.07038(14) 0.72276(19) 0.84057(9) 0.0206(5) Uani 1 1 d . . .
C40 C -0.2476(2) 0.4891(3) 0.74513(14) 0.0538(10) Uani 1 1 d . . .
C41 C -0.3108(3) 0.4450(5) 0.77179(19) 0.0914(19) Uani 1 1 d . C .
H41A H -0.3505 0.3948 0.7479 0.137 Uiso 1 1 calc R . .
H41B H -0.3432 0.5060 0.7813 0.137 Uiso 1 1 calc R . .
H41C H -0.2803 0.4051 0.8037 0.137 Uiso 1 1 calc R . .
C42 C -0.2011(3) 0.3964(4) 0.7267(2) 0.0789(15) Uani 1 1 d . C .
H42A H -0.2430 0.3465 0.7043 0.118 Uiso 1 1 calc R . .
H42B H -0.1665 0.3559 0.7573 0.118 Uiso 1 1 calc R . .
H42C H -0.1635 0.4265 0.7067 0.118 Uiso 1 1 calc R . .
C43 C -0.2975(3) 0.5539(5) 0.69505(18) 0.0852(15) Uani 1 1 d . C .
H43A H -0.3391 0.5049 0.6717 0.128 Uiso 1 1 calc R . .
H43B H -0.2569 0.5815 0.6765 0.128 Uiso 1 1 calc R . .
H43C H -0.3278 0.6160 0.7055 0.128 Uiso 1 1 calc R . .
C44 C -0.13645(16) 0.6982(2) 0.91585(10) 0.0237(5) Uani 1 1 d . . .
H44A H -0.1605 0.6338 0.9299 0.028 Uiso 1 1 calc R C .
H44B H -0.0777 0.7109 0.9388 0.028 Uiso 1 1 calc R . .
O301 O 0.0684(2) 1.07621(19) 0.84456(10) 0.0645(8) Uani 1 1 d D C .
C301 C 0.0383(4) 1.1392(4) 0.7988(2) 0.0809(14) Uani 1 1 d D . .
H30D H -0.0093 1.0999 0.7738 0.097 Uiso 1 1 calc R C .
H30E H 0.0851 1.1499 0.7818 0.097 Uiso 1 1 calc R . .
C302 C 0.0082(4) 1.2454(5) 0.8115(3) 0.121(2) Uani 1 1 d D C .
H30F H -0.0115 1.2892 0.7793 0.182 Uiso 1 1 calc R . .
H30G H 0.0553 1.2840 0.8365 0.182 Uiso 1 1 calc R . .
H30H H -0.0394 1.2347 0.8273 0.182 Uiso 1 1 calc R . .
O201 O 0.0023(3) 1.2897(3) 0.95006(17) 0.1030(12) Uani 1 1 d D C .
C201 C -0.0593(6) 1.3600(7) 0.9513(5) 0.175(5) Uani 1 1 d D . .
H20D H -0.0990 1.3279 0.9699 0.210 Uiso 1 1 calc R C .
H20E H -0.0351 1.4290 0.9691 0.210 Uiso 1 1 calc R . .
C202 C -0.0980(8) 1.3777(10) 0.9030(5) 0.233(8) Uani 1 1 d D C .
H20F H -0.1452 1.4297 0.9007 0.350 Uiso 1 1 calc R . .
H20G H -0.1210 1.3083 0.8861 0.350 Uiso 1 1 calc R . .
H20H H -0.0575 1.4088 0.8853 0.350 Uiso 1 1 calc R . .
O101 O 0.1569(3) 1.2828(4) 0.94743(19) 0.0677(13) Uani 0.656(5) 1 d PDU C 1
C101 C 0.2226(8) 1.3327(7) 0.9494(6) 0.073(3) Uani 0.656(5) 1 d PDU C 1
O102 O 0.2887(3) 1.2827(4) 0.9363(2) 0.0807(16) Uani 0.656(5) 1 d PDU C 1
C102 C 0.2810(3) 1.1619(4) 0.9287(3) 0.0590(16) Uani 0.656(5) 1 d PDU C 1
H10G H 0.2857 1.1225 0.9622 0.071 Uiso 0.656(5) 1 calc PR C 1
H10H H 0.2269 1.1409 0.9025 0.071 Uiso 0.656(5) 1 calc PR C 1
C103 C 0.3536(6) 1.1446(8) 0.9097(4) 0.111(3) Uani 0.656(5) 1 d PDU C 1
H10I H 0.3586 1.0661 0.9026 0.166 Uiso 0.656(5) 1 calc PR C 1
H10J H 0.4054 1.1691 0.9362 0.166 Uiso 0.656(5) 1 calc PR C 1
H10K H 0.3472 1.1866 0.8772 0.166 Uiso 0.656(5) 1 calc PR C 1
O103 O 0.2382(3) 1.4377(4) 0.9532(2) 0.0859(17) Uani 0.656(5) 1 d PDU C 1
C104 C 0.1691(4) 1.5059(5) 0.9562(4) 0.082(2) Uani 0.656(5) 1 d PDU C 1
H10L H 0.1373 1.4665 0.9778 0.098 Uiso 0.656(5) 1 calc PR C 1
H10M H 0.1943 1.5723 0.9763 0.098 Uiso 0.656(5) 1 calc PR C 1
C105 C 0.1120(4) 1.5402(5) 0.9135(3) 0.070(2) Uani 0.656(5) 1 d PDU C 1
H10N H 0.0688 1.5854 0.9235 0.106 Uiso 0.656(5) 1 calc PR C 1
H10O H 0.0840 1.4766 0.8931 0.106 Uiso 0.656(5) 1 calc PR C 1
H10P H 0.1406 1.5841 0.8922 0.106 Uiso 0.656(5) 1 calc PR C 1
O401 O 0.2001(9) 1.2076(9) 0.9337(9) 0.175(9) Uani 0.344(5) 1 d PDU C 2
C401 C 0.2220(18) 1.3198(12) 0.9356(16) 0.094(5) Uani 0.344(5) 1 d PDU C 2
H40A H 0.2248 1.3436 0.9003 0.113 Uiso 0.344(5) 1 calc PR C 2
H40B H 0.2799 1.3295 0.9602 0.113 Uiso 0.344(5) 1 calc PR C 2
C402 C 0.1615(7) 1.3903(8) 0.9526(6) 0.066(4) Uani 0.344(5) 1 d PDU C 2
H40C H 0.1804 1.4670 0.9535 0.099 Uiso 0.344(5) 1 calc PR C 2
H40D H 0.1589 1.3679 0.9878 0.099 Uiso 0.344(5) 1 calc PR C 2
H40E H 0.1043 1.3831 0.9278 0.099 Uiso 0.344(5) 1 calc PR C 2

loop_
_atom_site_aniso_label
_atom_site_aniso_U_11
_atom_site_aniso_U_22
_atom_site_aniso_U_33
_atom_site_aniso_U_23
_atom_site_aniso_U_13
_atom_site_aniso_U_12
K1 0.0338(4) 0.0387(4) 0.0410(4) -0.0012(3) 0.0111(3) -0.0026(3)
O1 0.0171(8) 0.0307(10) 0.0338(10) -0.0134(8) 0.0094(8) -0.0050(7)
O2 0.0293(10) 0.0298(10) 0.0275(11) -0.0057(8) 0.0044(8) 0.0051(8)
O3 0.0220(8) 0.0232(9) 0.0273(9) -0.0014(7) 0.0079(7) 0.0005(7)
O4 0.0238(9) 0.0345(10) 0.0316(10) -0.0133(8) 0.0128(8) -0.0087(8)
C1 0.0217(12) 0.0259(12) 0.0201(11) -0.0031(9) 0.0075(9) -0.0021(9)
C2 0.0240(12) 0.0270(13) 0.0310(13) -0.0068(10) 0.0101(10) -0.0067(10)
C3 0.0193(12) 0.0338(14) 0.0371(15) -0.0058(11) 0.0083(11) -0.0046(10)
C4 0.0217(12) 0.0299(14) 0.0331(14) -0.0055(10) 0.0095(10) 0.0007(10)
C5 0.0224(12) 0.0256(12) 0.0229(12) -0.0053(9) 0.0088(9) -0.0035(9)
C6 0.0178(11) 0.0289(13) 0.0198(11) -0.0049(9) 0.0063(9) -0.0020(9)
C7 0.0186(13) 0.0497(19) 0.065(2) -0.0144(15) 0.0105(13) -0.0057(12)
C8 0.024(3) 0.102(5) 0.111(6) 0.008(4) -0.002(3) 0.011(3)
C9 0.030(3) 0.181(10) 0.079(4) -0.021(5) 0.027(3) -0.025(4)
C10 0.027(3) 0.078(5) 0.266(14) -0.091(7) 0.038(6) -0.023(3)
C8A 0.016(5) 0.050(6) 0.155(17) 0.006(7) 0.025(7) 0.005(4)
C9A 0.011(4) 0.066(7) 0.073(7) 0.015(6) 0.017(4) -0.009(4)
C10A 0.024(6) 0.155(17) 0.056(7) -0.027(8) -0.006(5) -0.052(8)
C11 0.0248(12) 0.0262(13) 0.0302(13) -0.0090(10) 0.0129(10) -0.0053(10)
C12 0.0241(12) 0.0220(12) 0.0313(13) -0.0064(10) 0.0126(10) -0.0044(9)
C13 0.0288(13) 0.0277(13) 0.0264(13) -0.0028(10) 0.0104(11) -0.0032(10)
C14 0.0286(13) 0.0295(13) 0.0317(14) -0.0009(11) 0.0099(11) 0.0011(10)
C15 0.0215(12) 0.0272(13) 0.0300(13) -0.0061(10) 0.0096(10) -0.0010(10)
C16 0.0181(11) 0.0280(13) 0.0240(12) -0.0067(9) 0.0068(9) -0.0066(9)
C17 0.0189(11) 0.0209(11) 0.0263(12) -0.0043(9) 0.0048(9) -0.0040(9)
C18 0.0494(19) 0.0450(18) 0.0406(17) 0.0106(14) 0.0118(15) 0.0184(15)
C19 0.070(3) 0.084(3) 0.054(2) -0.013(2) -0.007(2) 0.027(2)
C20 0.090(3) 0.060(3) 0.087(3) 0.036(2) 0.049(3) 0.033(2)
C21 0.063(2) 0.074(3) 0.056(2) 0.0179(19) 0.0242(19) 0.038(2)
C22 0.0186(11) 0.0334(13) 0.0251(12) -0.0032(10) 0.0090(10) -0.0056(10)
C23 0.0190(11) 0.0292(13) 0.0192(11) 0.0005(9) 0.0080(9) -0.0035(9)
C24 0.0172(11) 0.0388(15) 0.0238(12) -0.0012(10) 0.0068(10) 0.0025(10)
C25 0.0243(12) 0.0356(14) 0.0261(13) -0.0048(10) 0.0088(10) 0.0043(10)
C26 0.0232(12) 0.0327(13) 0.0215(12) -0.0065(10) 0.0066(10) -0.0013(10)
C27 0.0188(11) 0.0295(13) 0.0193(11) 0.0000(9) 0.0077(9) -0.0006(9)
C28 0.0223(11) 0.0240(12) 0.0228(12) 0.0001(9) 0.0112(10) -0.0014(9)
C29 0.0326(15) 0.0467(18) 0.0441(17) -0.0197(14) 0.0054(13) 0.0093(13)
C30 0.050(3) 0.023(2) 0.075(4) -0.014(2) 0.010(3) 0.0053(19)
C31 0.056(3) 0.085(3) 0.043(2) -0.026(2) 0.014(2) 0.024(2)
C32 0.042(2) 0.066(3) 0.071(3) -0.030(2) -0.004(2) 0.029(2)
C33 0.0221(12) 0.0331(13) 0.0192(11) -0.0004(10) 0.0057(9) 0.0020(10)
C34 0.0164(11) 0.0281(12) 0.0230(12) -0.0012(9) 0.0043(9) 0.0038(9)
C35 0.0239(13) 0.0411(15) 0.0240(13) -0.0108(11) 0.0062(10) -0.0016(11)
C36 0.0270(13) 0.0434(16) 0.0335(15) -0.0168(12) 0.0079(12) -0.0103(12)
C37 0.0242(12) 0.0310(14) 0.0325(14) -0.0097(11) 0.0105(11) -0.0082(10)
C38 0.0200(11) 0.0239(12) 0.0246(12) -0.0043(9) 0.0061(9) 0.0016(9)
C39 0.0158(10) 0.0216(11) 0.0232(12) -0.0035(9) 0.0033(9) 0.0009(9)
C40 0.0434(18) 0.071(2) 0.050(2) -0.0368(18) 0.0177(15) -0.0294(17)
C41 0.085(3) 0.121(4) 0.081(3) -0.062(3) 0.043(3) -0.078(3)
C42 0.074(3) 0.067(3) 0.100(4) -0.050(3) 0.031(3) -0.024(2)
C43 0.056(2) 0.131(4) 0.053(3) -0.020(3) -0.012(2) -0.028(3)
C44 0.0234(12) 0.0244(12) 0.0235(12) -0.0023(9) 0.0071(10) -0.0012(9)
O301 0.112(2) 0.0365(13) 0.0393(13) 0.0048(10) 0.0116(14) 0.0100(13)
C301 0.091(3) 0.076(3) 0.080(3) 0.026(2) 0.032(3) 0.026(3)
C302 0.105(5) 0.110(5) 0.149(6) 0.062(4) 0.034(4) 0.040(4)
O201 0.137(4) 0.057(2) 0.124(3) -0.008(2) 0.051(3) -0.009(2)
C201 0.138(7) 0.122(7) 0.314(15) -0.118(8) 0.144(9) -0.082(6)
C202 0.166(10) 0.186(11) 0.307(17) 0.151(12) -0.007(11) -0.028(8)
O101 0.062(3) 0.058(3) 0.083(3) 0.002(2) 0.021(2) -0.015(2)
C101 0.073(4) 0.067(4) 0.078(8) -0.015(4) 0.019(4) -0.004(3)
O102 0.054(3) 0.064(3) 0.121(4) -0.008(3) 0.020(3) 0.000(2)
C102 0.031(2) 0.044(3) 0.092(5) -0.011(3) 0.000(3) -0.005(2)
C103 0.102(6) 0.111(7) 0.124(8) -0.040(6) 0.039(6) -0.035(5)
O103 0.067(3) 0.060(3) 0.133(5) -0.025(3) 0.032(3) -0.016(2)
C104 0.050(3) 0.040(3) 0.146(7) 0.007(4) 0.011(4) -0.004(3)
C105 0.068(4) 0.064(4) 0.088(5) 0.045(3) 0.035(3) -0.013(3)
O401 0.098(9) 0.075(7) 0.38(3) -0.010(11) 0.122(13) -0.021(7)
C401 0.087(8) 0.091(7) 0.100(14) -0.001(8) 0.016(8) 0.002(7)
C402 0.042(6) 0.035(5) 0.120(11) 0.004(6) 0.022(6) -0.012(4)

loop_
_atom_type_symbol
_atom_type_description
_atom_type_scat_dispersion_real
_atom_type_scat_dispersion_imag
_atom_type_scat_source
C C 0.0033 0.0016 'International Tables Vol C Tables 4.2.6.8 and 6.1.1.4'
H H 0.0000 0.0000 'International Tables Vol C Tables 4.2.6.8 and 6.1.1.4'
O O 0.0106 0.0060 'International Tables Vol C Tables 4.2.6.8 and 6.1.1.4'
K K 0.2009 0.2494 'International Tables Vol C Tables 4.2.6.8 and 6.1.1.4'

loop_
_geom_angle_atom_site_label_1
_geom_angle_atom_site_label_2
_geom_angle_atom_site_label_3
_geom_angle
_geom_angle_site_symmetry_1
_geom_angle_site_symmetry_3
O201 K1 O2 160.72(11) . .
O201 K1 O301 102.05(11) . .
O2 K1 O301 75.04(7) . .
O201 K1 O401 80.5(2) . .
O2 K1 O401 80.7(2) . .
O301 K1 O401 69.6(5) . .
O201 K1 O101 55.09(14) . .
O2 K1 O101 105.72(11) . .
O301 K1 O101 83.30(12) . .
O401 K1 O101 26.0(2) . .
O201 K1 O1 114.08(11) . 3_577
O2 K1 O1 85.16(6) . 3_577
O301 K1 O1 98.19(8) . 3_577
O401 K1 O1 163.3(3) . 3_577
O101 K1 O1 168.98(11) . 3_577
O201 K1 O1 84.98(10) . .
O2 K1 O1 97.26(6) . .
O301 K1 O1 172.27(7) . .
O401 K1 O1 108.9(5) . .
O101 K1 O1 98.37(11) . .
O1 K1 O1 81.61(6) 3_577 .
O201 K1 C6 90.24(11) . .
O2 K1 C6 84.07(6) . .
O301 K1 C6 149.23(8) . .
O401 K1 C6 85.1(5) . .
O101 K1 C6 80.88(11) . .
O1 K1 C6 102.35(6) 3_577 .
O1 K1 C6 25.68(5) . .
O201 K1 C5 112.61(11) . .
O2 K1 C5 60.58(6) . .
O301 K1 C5 130.68(8) . .
O401 K1 C5 82.4(5) . .
O101 K1 C5 88.71(11) . .
O1 K1 C5 98.37(6) 3_577 .
O1 K1 C5 42.14(5) . .
C6 K1 C5 23.50(6) . .
O201 K1 K1 102.05(10) . 3_577
O2 K1 K1 91.66(5) . 3_577
O301 K1 K1 138.91(7) . 3_577
O401 K1 K1 147.4(5) . 3_577
O101 K1 K1 137.70(10) . 3_577
O1 K1 K1 41.25(4) 3_577 3_577
O1 K1 K1 40.36(4) . 3_577
C6 K1 K1 62.57(5) . 3_577
C5 K1 K1 66.50(4) . 3_577
H1O O1 C6 115(3) . .
H1O O1 K1 86(3) . 3_577
C6 O1 K1 143.50(15) . 3_577
H1O O1 K1 136(3) . .
C6 O1 K1 86.66(13) . .
K1 O1 K1 98.39(6) 3_577 .
H2O O2 C17 114(4) . .
H2O O2 K1 96(4) . .
C17 O2 K1 147.47(16) . .
H4O O4 C39 109(7) . .
C6 C1 C2 118.3(2) . .
C6 C1 C44 122.0(2) . 3_577
C2 C1 C44 119.7(2) . 3_577
C3 C2 C1 122.5(2) . .
C4 C3 C2 117.3(2) . .
C4 C3 C7 120.6(2) . .
C2 C3 C7 122.1(2) . .
C3 C4 C5 122.7(2) . .
C4 C5 C6 118.2(2) . .
C4 C5 C11 121.2(2) . .
C6 C5 C11 120.6(2) . .
C4 C5 K1 122.95(17) . .
C6 C5 K1 65.99(14) . .
C11 C5 K1 83.62(14) . .
O1 C6 C1 121.8(2) . .
O1 C6 C5 117.3(2) . .
C1 C6 C5 120.9(2) . .
O1 C6 K1 67.66(12) . .
C1 C6 K1 109.83(16) . .
C5 C6 K1 90.51(15) . .
C8A C7 C10A 116.0(11) . .
C10 C7 C9 115.1(6) . .
C8A C7 C3 116.1(5) . .
C10 C7 C3 115.0(4) . .
C10A C7 C3 107.6(6) . .
C9 C7 C3 108.4(3) . .
C10 C7 C8 104.3(6) . .
C9 C7 C8 105.1(5) . .
C3 C7 C8 108.2(3) . .
C8A C7 C9A 109.1(8) . .
C10A C7 C9A 100.7(9) . .
C3 C7 C9A 105.8(4) . .
C12 C11 C5 111.4(2) . .
C13 C12 C17 119.8(2) . .
C13 C12 C11 121.0(2) . .
C17 C12 C11 118.8(2) . .
C12 C13 C14 122.2(2) . .
C15 C14 C13 116.9(2) . .
C15 C14 C18 124.0(2) . .
C13 C14 C18 119.1(2) . .
C16 C15 C14 122.7(2) . .
C15 C16 C17 118.8(2) . .
C15 C16 C22 120.2(2) . .
C17 C16 C22 120.9(2) . .
O2 C17 C12 117.9(2) . .
O2 C17 C16 122.5(2) . .
C12 C17 C16 119.6(2) . .
C21 C18 C20 111.8(3) . .
C21 C18 C19 108.5(3) . .
C20 C18 C19 106.7(4) . .
C21 C18 C14 112.5(3) . .
C20 C18 C14 108.0(3) . .
C19 C18 C14 109.2(3) . .
C16 C22 C23 115.7(2) . .
C24 C23 C28 119.4(2) . .
C24 C23 C22 120.1(2) . .
C28 C23 C22 120.5(2) . .
C23 C24 C25 122.4(2) . .
C24 C25 C26 116.8(2) . .
C24 C25 C29 122.5(2) . .
C26 C25 C29 120.6(2) . .
C27 C26 C25 122.4(2) . .
C26 C27 C28 119.2(2) . .
C26 C27 C33 120.7(2) . .
C28 C27 C33 120.0(2) . .
O3 C28 C23 120.8(2) . .
O3 C28 C27 119.6(2) . .
C23 C28 C27 119.6(2) . .
C32 C29 C30 111.4(4) . .
C30A C29 C32A 112.7(12) . .
C30A C29 C25 115.0(10) . .
C32 C29 C25 112.4(3) . .
C30 C29 C25 110.0(3) . .
C32A C29 C25 117.4(9) . .
C32 C29 C31 107.1(3) . .
C30 C29 C31 109.2(4) . .
C25 C29 C31 106.5(3) . .
C30A C29 C31A 105.2(11) . .
C32A C29 C31A 99.5(11) . .
C25 C29 C31A 104.5(8) . .
C27 C33 C34 114.8(2) . .
C35 C34 C39 118.2(2) . .
C35 C34 C33 119.8(2) . .
C39 C34 C33 122.0(2) . .
C34 C35 C36 123.4(2) . .
C35 C36 C37 116.8(2) . .
C35 C36 C40 120.9(3) . .
C37 C36 C40 122.3(3) . .
C36 C37 C38 122.1(2) . .
C37 C38 C39 119.2(2) . .
C37 C38 C44 120.1(2) . .
C39 C38 C44 120.7(2) . .
O4 C39 C38 117.0(2) . .
O4 C39 C34 122.7(2) . .
C38 C39 C34 120.3(2) . .
C41 C40 C42 110.6(4) . .
C41 C40 C36 112.5(3) . .
C42 C40 C36 110.5(3) . .
C41 C40 C43 108.6(4) . .
C42 C40 C43 107.0(4) . .
C36 C40 C43 107.4(3) . .
C1 C44 C38 113.9(2) 3_577 .
C301 O301 K1 135.8(3) . .
O301 C301 C302 110.3(5) . .
C201 O201 K1 151.7(4) . .
C202 C201 O201 104.7(10) . .
C101 O101 K1 153.6(6) . .
O101 C101 O103 130.1(9) . .
O101 C101 O102 120.6(7) . .
O103 C101 O102 108.0(8) . .
C101 O102 C102 115.8(6) . .
C103 C102 O102 98.5(5) . .
C101 O103 C104 116.2(6) . .
C105 C104 O103 121.3(8) . .
C401 O401 K1 134.6(9) . .
O401 C401 C402 113.3(12) . .

loop_
_geom_bond_atom_site_label_1
_geom_bond_atom_site_label_2
_geom_bond_distance
_geom_bond_site_symmetry_2
K1 O201 2.617(4) .
K1 O2 2.7204(19) .
K1 O301 2.726(3) .
K1 O401 2.783(12) .
K1 O101 2.824(4) .
K1 O1 2.8959(19) 3_577
K1 O1 2.948(2) .
O1 H1O 0.69(3) .
O1 C6 1.381(3) .
O1 K1 2.8960(19) 3_577
O2 H2O 0.67(3) .
O2 C17 1.347(3) .
O3 C28 1.350(3) .
O4 H4O 0.68(3) .
O4 C39 1.358(3) .
C1 C6 1.388(3) .
C1 C2 1.389(3) .
C1 C44 1.507(3) 3_577
C2 C3 1.379(4) .
C3 C4 1.377(4) .
C3 C7 1.538(4) .
C4 C5 1.386(3) .
C5 C6 1.389(3) .
C5 C11 1.509(3) .
C7 C8A 1.440(11) .
C7 C10 1.456(7) .
C7 C10A 1.473(12) .
C7 C9 1.529(7) .
C7 C8 1.566(8) .
C7 C9A 1.615(10) .
C11 C12 1.506(3) .
C12 C13 1.367(4) .
C12 C17 1.391(4) .
C13 C14 1.393(4) .
C14 C15 1.386(4) .
C14 C18 1.532(4) .
C15 C16 1.378(4) .
C16 C17 1.399(3) .
C16 C22 1.511(3) .
C18 C21 1.476(5) .
C18 C20 1.517(6) .
C18 C19 1.527(5) .
C22 C23 1.514(3) .
C23 C24 1.381(4) .
C23 C28 1.390(3) .
C24 C25 1.385(4) .
C25 C26 1.392(4) .
C25 C29 1.536(4) .
C26 C27 1.379(3) .
C27 C28 1.394(3) .
C27 C33 1.506(3) .
C29 C30A 1.483(15) .
C29 C32 1.498(5) .
C29 C30 1.501(6) .
C29 C32A 1.504(15) .
C29 C31 1.561(5) .
C29 C31A 1.654(14) .
C33 C34 1.514(3) .
C34 C35 1.382(4) .
C34 C39 1.394(3) .
C35 C36 1.382(4) .
C36 C37 1.386(4) .
C36 C40 1.526(4) .
C37 C38 1.386(3) .
C38 C39 1.387(3) .
C38 C44 1.511(3) .
C40 C41 1.490(5) .
C40 C42 1.507(6) .
C40 C43 1.562(7) .
C44 C1 1.507(3) 3_577
O301 C301 1.400(5) .
C301 C302 1.450(8) .
O201 C201 1.321(9) .
C201 C202 1.275(12) .
O101 C101 1.213(12) .
C101 O103 1.299(9) .
C101 O102 1.356(10) .
O102 C102 1.481(7) .
C102 C103 1.414(10) .
O103 C104 1.412(8) .
C104 C105 1.316(9) .
O401 C401 1.407(11) .
C401 C402 1.461(12) .
